data_7701871
loop_
_publ_author_name
'Liu, Sheng-Bo'
'Bao, Song-Song'
'Zheng, Li-Min'

_publ_section_title
;
 Polar layered coordination polymers incorporating
 triazacyclononane-triphosphonate metalloligands.
;
_journal_issue 12
_journal_name_full 'Dalton transactions (Cambridge, England : 2003)'
_journal_page_first 3758
_journal_page_last 3765
_journal_paper_doi 10.1039/c9dt03858b
_journal_volume 49
_journal_year 2020
_chemical_absolute_configuration unk
_chemical_formula_moiety 'C9 H20 Cl Fe N3 O10 P3 Zn2'
_chemical_formula_sum 'C9 H20 Cl Fe N3 O10 P3 Zn2'
_chemical_formula_weight 645.23
_space_group_crystal_system hexagonal
_space_group_IT_number 173
_space_group_name_Hall 'P 6c'
_space_group_name_H-M_alt 'P 63'
_atom_sites_solution_hydrogens mixed
_audit_creation_method SHELXL-2018/3
_audit_update_record
;
2019-11-01 deposited with the CCDC.	2019-11-11 downloaded from the CCDC.
;
_cell_angle_alpha 90
_cell_angle_beta 90
_cell_angle_gamma 120
_cell_formula_units_Z 2
_cell_length_a 8.9323(4)
_cell_length_b 8.9323(4)
_cell_length_c 13.2617(7)
_cell_measurement_reflns_used 5015
_cell_measurement_temperature 193(2)
_cell_measurement_theta_max 27.499
_cell_measurement_theta_min 2.633
_cell_volume 916.34(8)
_computing_cell_refinement SMART
_computing_data_collection 'SMART (Bruker, 2000)'
_computing_data_reduction 'SAINT (Bruker, 2000)'
_computing_molecular_graphics SHELXTL
_computing_publication_material SHELXTL
_computing_structure_refinement 'SHELXL-2018/3 (Sheldrick, 2018)'
_computing_structure_solution 'SHELXT 2014/5 (Sheldrick, 2014)'
_diffrn_ambient_temperature 193(2)
_diffrn_measured_fraction_theta_full 0.998
_diffrn_measured_fraction_theta_max 0.999
_diffrn_measurement_device_type 'Bruker D8'
_diffrn_radiation_type MoK\a
_diffrn_radiation_wavelength 0.71073
_diffrn_reflns_av_R_equivalents 0.0436
_diffrn_reflns_av_unetI/netI 0.0360
_diffrn_reflns_Laue_measured_fraction_full 0.998
_diffrn_reflns_Laue_measured_fraction_max 0.999
_diffrn_reflns_limit_h_max 8
_diffrn_reflns_limit_h_min -11
_diffrn_reflns_limit_k_max 11
_diffrn_reflns_limit_k_min -11
_diffrn_reflns_limit_l_max 17
_diffrn_reflns_limit_l_min -17
_diffrn_reflns_number 8282
_diffrn_reflns_point_group_measured_fraction_full 0.998
_diffrn_reflns_point_group_measured_fraction_max 0.996
_diffrn_reflns_theta_full 25.242
_diffrn_reflns_theta_max 27.499
_diffrn_reflns_theta_min 2.633
_exptl_absorpt_coefficient_mu 3.845
_exptl_absorpt_correction_T_max 0.7456
_exptl_absorpt_correction_T_min 0.6156
_exptl_absorpt_correction_type multi-scan
_exptl_absorpt_process_details
;
 SADABS 2016/2: Krause, L., Herbst-Irmer, R., Sheldrick G.M. & Stalke D.,
 J. Appl. Cryst. 48 (2015) 3-10
;
_exptl_crystal_colour yellow
_exptl_crystal_density_diffrn 2.338
_exptl_crystal_description block
_exptl_crystal_F_000 646
_exptl_crystal_size_max 0.250
_exptl_crystal_size_mid 0.120
_exptl_crystal_size_min 0.120
_refine_diff_density_max 0.943
_refine_diff_density_min -0.667
_refine_diff_density_rms 0.096
_refine_ls_abs_structure_details
;
 Refined as an inversion twin.
;
_refine_ls_abs_structure_Flack 0.05(3)
_refine_ls_extinction_method none
_refine_ls_goodness_of_fit_ref 1.008
_refine_ls_hydrogen_treatment constr
_refine_ls_matrix_type full
_refine_ls_number_parameters 89
_refine_ls_number_reflns 1418
_refine_ls_number_restraints 16
_refine_ls_restrained_S_all 1.004
_refine_ls_R_factor_all 0.0300
_refine_ls_R_factor_gt 0.0284
_refine_ls_shift/su_max 0.000
_refine_ls_shift/su_mean 0.000
_refine_ls_structure_factor_coef Fsqd
_refine_ls_weighting_details 'w=1/[\s^2^(Fo^2^)+(0.0352P)^2^+1.2297P] where P=(Fo^2^+2Fc^2^)/3'
_refine_ls_weighting_scheme calc
_refine_ls_wR_factor_gt 0.0679
_refine_ls_wR_factor_ref 0.0688
_reflns_Friedel_coverage 0.914
_reflns_Friedel_fraction_full 0.998
_reflns_Friedel_fraction_max 0.994
_reflns_number_gt 1365
_reflns_number_total 1418
_reflns_threshold_expression 'I > 2\s(I)'
_cod_data_source_file c9dt03858b2.cif
_cod_data_source_block 1_D
_cod_depositor_comments 'Adding full bibliography for 7701871--7701872.cif.'
_cod_original_cell_volume 916.34(10)
_cod_database_code 7701871
_shelx_shelxl_version_number 2018/3
_shelx_space_group_comment
;
The symmetry employed for this shelxl refinement is uniquely defined
by the following loop, which should always be used as a source of
symmetry information in preference to the above space-group names.
They are only intended as comments.
;
_shelx_estimated_absorpt_t_min 0.447
_shelx_estimated_absorpt_t_max 0.655

loop_
_space_group_symop_operation_xyz
'x, y, z'
'x-y, x, z+1/2'
'-y, x-y, z'
'-x, -y, z+1/2'
'-x+y, -x, z'
'y, -x+y, z+1/2'

loop_
_atom_site_label
_atom_site_type_symbol
_atom_site_fract_x
_atom_site_fract_y
_atom_site_fract_z
_atom_site_U_iso_or_equiv
_atom_site_adp_type
_atom_site_occupancy
_atom_site_site_symmetry_order
_atom_site_calc_flag
_atom_site_refinement_flags_posn
_atom_site_refinement_flags_adp
_atom_site_refinement_flags_occupancy
Fe1 Fe 1.000000 0.000000 0.69365(10) 0.0077(3) Uani 1 3 d S T P
Zn1 Zn 0.333333 -0.333333 0.75711(8) 0.0108(2) Uani 1 3 d S T P
Zn2 Zn 0.666667 0.333333 0.85519(8) 0.0143(3) Uani 1 3 d S T P
P1 P 0.67314(17) 0.02027(17) 0.73499(14) 0.0106(3) Uani 1 1 d . . .
Cl1 Cl 0.333333 -0.333333 0.9222(2) 0.0305(7) Uani 1 3 d S T P
C1 C 0.8007(7) 0.1743(7) 0.6378(4) 0.0125(11) Uani 1 1 d . . .
H1A H 0.723524 0.190991 0.591271 0.015 Uiso 1 1 calc R U .
H1B H 0.881179 0.287178 0.668926 0.015 Uiso 1 1 calc R U .
C2 C 1.0577(7) 0.2607(7) 0.5356(4) 0.0142(11) Uani 1 1 d . U .
H2A H 1.113028 0.354108 0.586353 0.017 Uiso 1 1 calc R U .
H2B H 1.023741 0.306139 0.477238 0.017 Uiso 1 1 calc R U .
C3 C 0.7946(8) -0.0214(8) 0.5021(4) 0.0161(12) Uani 1 1 d . U .
H3A H 0.863013 0.004154 0.439299 0.019 Uiso 1 1 calc R U .
H3B H 0.690713 -0.012601 0.487088 0.019 Uiso 1 1 calc R U .
N1 N 0.9004(5) 0.1097(6) 0.5804(3) 0.0114(9) Uani 1 1 d . U .
O1 O 0.7890(5) -0.0549(5) 0.7658(3) 0.0120(8) Uani 1 1 d . . .
O2 O 0.5023(5) -0.1181(5) 0.6903(4) 0.0166(8) Uani 1 1 d . . .
O3 O 0.6467(6) 0.1181(5) 0.8192(3) 0.0179(9) Uani 1 1 d . . .
O1W O 0.666667 0.333333 1.0067(6) 0.0251(18) Uani 1 3 d S T P
H1WB H 0.573410 0.247860 1.028009 0.038 Uiso 0.3333 1 d R U P
H1WC H 0.752140 0.325540 1.028009 0.038 Uiso 0.3333 1 d R U P

loop_
_atom_site_aniso_label
_atom_site_aniso_U_11
_atom_site_aniso_U_22
_atom_site_aniso_U_33
_atom_site_aniso_U_23
_atom_site_aniso_U_13
_atom_site_aniso_U_12
Fe1 0.0080(3) 0.0080(3) 0.0071(5) 0.000 0.000 0.00401(17)
Zn1 0.0110(3) 0.0110(3) 0.0104(5) 0.000 0.000 0.00548(16)
Zn2 0.0131(3) 0.0131(3) 0.0165(6) 0.000 0.000 0.00656(17)
P1 0.0082(6) 0.0092(6) 0.0152(6) 0.0011(5) 0.0010(5) 0.0049(5)
Cl1 0.0400(10) 0.0400(10) 0.0116(12) 0.000 0.000 0.0200(5)
C1 0.012(2) 0.009(2) 0.017(3) 0.004(2) -0.001(2) 0.006(2)
C2 0.018(3) 0.013(2) 0.013(3) 0.006(2) 0.006(2) 0.010(2)
C3 0.017(3) 0.012(3) 0.017(3) 0.000(2) -0.006(2) 0.005(2)
N1 0.0094(19) 0.012(2) 0.010(2) 0.0030(17) 0.0015(17) 0.0038(16)
O1 0.0083(17) 0.0149(19) 0.014(2) 0.0034(15) 0.0028(14) 0.0065(14)
O2 0.0107(17) 0.0143(18) 0.023(2) 0.0076(19) 0.0000(18) 0.0047(15)
O3 0.023(2) 0.0126(19) 0.021(2) 0.0018(15) 0.0066(17) 0.0118(18)
O1W 0.028(3) 0.028(3) 0.019(4) 0.000 0.000 0.0141(13)

loop_
_atom_type_symbol
_atom_type_description
_atom_type_scat_dispersion_real
_atom_type_scat_dispersion_imag
_atom_type_scat_source
C C 0.0033 0.0016 'International Tables Vol C Tables 4.2.6.8 and 6.1.1.4'
Cl Cl 0.1484 0.1585 'International Tables Vol C Tables 4.2.6.8 and 6.1.1.4'
Fe Fe 0.3463 0.8444 'International Tables Vol C Tables 4.2.6.8 and 6.1.1.4'
N N 0.0061 0.0033 'International Tables Vol C Tables 4.2.6.8 and 6.1.1.4'
O O 0.0106 0.0060 'International Tables Vol C Tables 4.2.6.8 and 6.1.1.4'
P P 0.1023 0.0942 'International Tables Vol C Tables 4.2.6.8 and 6.1.1.4'
Zn Zn 0.2839 1.4301 'International Tables Vol C Tables 4.2.6.8 and 6.1.1.4'
H H 0.0000 0.0000 'International Tables Vol C Tables 4.2.6.8 and 6.1.1.4'

loop_
_geom_angle_atom_site_label_1
_geom_angle_atom_site_label_2
_geom_angle_atom_site_label_3
_geom_angle
_geom_angle_site_symmetry_1
_geom_angle_site_symmetry_3
O1 Fe1 O1 97.87(15) 5_765 .
O1 Fe1 O1 97.87(15) 5_765 3_645
O1 Fe1 O1 97.87(15) . 3_645
O1 Fe1 N1 162.60(16) 5_765 3_645
O1 Fe1 N1 99.05(16) . 3_645
O1 Fe1 N1 83.79(15) 3_645 3_645
O1 Fe1 N1 83.79(16) 5_765 5_765
O1 Fe1 N1 162.60(16) . 5_765
O1 Fe1 N1 99.04(16) 3_645 5_765
N1 Fe1 N1 78.85(18) 3_645 5_765
O1 Fe1 N1 99.05(16) 5_765 .
O1 Fe1 N1 83.79(15) . .
O1 Fe1 N1 162.60(16) 3_645 .
N1 Fe1 N1 78.85(18) 3_645 .
N1 Fe1 N1 78.85(18) 5_765 .
O2 Zn1 O2 101.22(17) . 3_545
O2 Zn1 O2 101.22(17) . 5_655
O2 Zn1 O2 101.22(17) 3_545 5_655
O2 Zn1 Cl1 116.82(14) . .
O2 Zn1 Cl1 116.82(14) 3_545 .
O2 Zn1 Cl1 116.82(14) 5_655 .
O3 Zn2 O3 113.91(10) . 3_655
O3 Zn2 O3 113.91(10) . 5_665
O3 Zn2 O3 113.91(10) 3_655 5_665
O3 Zn2 O1W 104.55(13) . .
O3 Zn2 O1W 104.55(13) 3_655 .
O3 Zn2 O1W 104.55(13) 5_665 .
O3 P1 O2 112.0(2) . .
O3 P1 O1 112.9(2) . .
O2 P1 O1 111.6(2) . .
O3 P1 C1 108.0(2) . .
O2 P1 C1 109.5(3) . .
O1 P1 C1 102.4(2) . .
N1 C1 P1 109.9(3) . .
N1 C1 H1A 109.7 . .
P1 C1 H1A 109.7 . .
N1 C1 H1B 109.7 . .
P1 C1 H1B 109.7 . .
H1A C1 H1B 108.2 . .
N1 C2 C3 109.9(4) . 5_765
N1 C2 H2A 109.7 . .
C3 C2 H2A 109.7 5_765 .
N1 C2 H2B 109.7 . .
C3 C2 H2B 109.7 5_765 .
H2A C2 H2B 108.2 . .
N1 C3 C2 112.1(4) . 3_645
N1 C3 H3A 109.2 . .
C2 C3 H3A 109.2 3_645 .
N1 C3 H3B 109.2 . .
C2 C3 H3B 109.2 3_645 .
H3A C3 H3B 107.9 . .
C1 N1 C3 113.0(4) . .
C1 N1 C2 109.1(4) . .
C3 N1 C2 111.7(4) . .
C1 N1 Fe1 106.1(3) . .
C3 N1 Fe1 111.2(3) . .
C2 N1 Fe1 105.3(3) . .
P1 O1 Fe1 122.4(2) . .
P1 O2 Zn1 125.9(3) . .
P1 O3 Zn2 144.1(3) . .
Zn2 O1W H1WB 109.5 . .
Zn2 O1W H1WC 109.5 . .
H1WB O1W H1WC 109.5 . .
Zn2 O1W H1WB 109.468(2) . 5_665
H1WB O1W H1WB 109.5 . 5_665
H1WC O1W H1WB 109.5 . 5_665

loop_
_geom_bond_atom_site_label_1
_geom_bond_atom_site_label_2
_geom_bond_distance
_geom_bond_site_symmetry_2
Fe1 O1 1.945(4) 5_765
Fe1 O1 1.945(4) .
Fe1 O1 1.945(4) 3_645
Fe1 N1 2.208(4) 3_645
Fe1 N1 2.208(4) 5_765
Fe1 N1 2.208(4) .
Zn1 O2 1.964(4) .
Zn1 O2 1.964(4) 3_545
Zn1 O2 1.964(4) 5_655
Zn1 Cl1 2.189(3) .
Zn2 O3 1.901(4) .
Zn2 O3 1.901(4) 3_655
Zn2 O3 1.901(4) 5_665
Zn2 O1W 2.009(8) .
P1 O3 1.507(4) .
P1 O2 1.524(4) .
P1 O1 1.544(4) .
P1 C1 1.813(6) .
C1 N1 1.490(7) .
C1 H1A 0.9900 .
C1 H1B 0.9900 .
C2 N1 1.501(6) .
C2 C3 1.507(8) 5_765
C2 H2A 0.9900 .
C2 H2B 0.9900 .
C3 N1 1.495(7) .
C3 H3A 0.9900 .
C3 H3B 0.9900 .
O1W H1WB 0.8490 .
O1W H1WC 0.8491 .
O1W H1WB 0.8490 5_665

loop_
_geom_hbond_atom_site_label_D
_geom_hbond_atom_site_label_H
_geom_hbond_atom_site_label_A
_geom_hbond_distance_DH
_geom_hbond_distance_HA
_geom_hbond_distance_DA
_geom_hbond_angle_DHA
_geom_hbond_site_symmetry_A
_geom_hbond_publ_flag
C1 H1A Cl1 0.99 2.75 3.650(6) 151.9 2_554 yes
C2 H2A O2 0.99 2.48 3.296(7) 139.3 5_765 yes
C2 H2B O3 0.99 2.46 3.325(7) 146.1 6_664 yes
C3 H3A O1 0.99 2.58 3.466(7) 148.3 6_664 yes
O1W H1WB O2 0.85 2.38 3.000(8) 130.7 4_655 yes
O1W H1WC O2 0.85 2.38 3.000(8) 130.7 6_665 yes
C1 H1A Cl1 0.99 2.75 3.650(6) 151.9 2_554 yes
C2 H2A O2 0.99 2.48 3.296(7) 139.3 5_765 yes
C2 H2B O3 0.99 2.46 3.325(7) 146.1 6_664 yes
C3 H3A O1 0.99 2.58 3.466(7) 148.3 6_664 yes
O1W H1WB O2 0.85 2.38 3.000(8) 130.7 4_655 yes
O1W H1WC O2 0.85 2.38 3.000(8) 130.7 6_665 yes

loop_
_geom_torsion_atom_site_label_1
_geom_torsion_atom_site_label_2
_geom_torsion_atom_site_label_3
_geom_torsion_atom_site_label_4
_geom_torsion
_geom_torsion_site_symmetry_1
O3 P1 C1 N1 152.7(3) .
O2 P1 C1 N1 -85.1(4) .
O1 P1 C1 N1 33.4(4) .
P1 C1 N1 C3 80.4(5) .
P1 C1 N1 C2 -154.7(3) .
P1 C1 N1 Fe1 -41.7(4) .
C2 C3 N1 C1 -102.3(6) 3_645
C2 C3 N1 C2 134.3(5) 3_645
C2 C3 N1 Fe1 16.9(6) 3_645
C3 C2 N1 C1 164.7(4) 5_765
C3 C2 N1 C3 -69.7(6) 5_765
C3 C2 N1 Fe1 51.2(5) 5_765
O3 P1 O1 Fe1 -122.9(3) .
O2 P1 O1 Fe1 109.9(3) .
C1 P1 O1 Fe1 -7.1(3) .
O3 P1 O2 Zn1 -70.3(3) .
O1 P1 O2 Zn1 57.4(4) .
C1 P1 O2 Zn1 170.0(3) .
O2 P1 O3 Zn2 -107.5(5) .
O1 P1 O3 Zn2 125.5(5) .
C1 P1 O3 Zn2 13.0(6) .
